data_7009117
loop_
_publ_author_name
'Kurdziel, Krystyna'
'G\/lowiak, Tadeusz'
'Jezierska, Julia'

_publ_section_title
;
 Complexes of some transition metal ions with 2-methyl-1-vinylimidazole
 in aqueous solution and the solid state
;
_journal_issue 7
_journal_name_full 'Journal of the Chemical Society, Dalton Transactions'
_journal_page_first 1095
_journal_paper_doi 10.1039/a908718d
_journal_year 2000
_chemical_formula_sum 'C18 H26 Co N8 O7'
_chemical_formula_weight 525.40
_chemical_name_systematic
;
?
;
_space_group_IT_number 14
_symmetry_cell_setting monoclinic
_symmetry_space_group_name_Hall '-P 2yn'
_symmetry_space_group_name_H-M 'P 1 21/n 1'
_atom_sites_solution_hydrogens geom
_atom_sites_solution_primary direct
_atom_sites_solution_secondary difmap
_audit_creation_method SHELXL
_cell_angle_alpha 90.00
_cell_angle_beta 93.80(3)
_cell_angle_gamma 90.00
_cell_formula_units_Z 4
_cell_length_a 11.363(2)
_cell_length_b 12.633(3)
_cell_length_c 17.013(3)
_cell_measurement_reflns_used 50
_cell_measurement_temperature 293(2)
_cell_measurement_theta_max 19.2
_cell_measurement_theta_min 10.2
_cell_volume 2436.8(8)
_computing_cell_refinement 'Kuma KM4 software 1987'
_computing_data_collection 'Kuma KM4 software 1987'
_computing_data_reduction 'Kuma KM4 software 1987'
_computing_structure_refinement 'SHELXL-97 (Sheldrick, 1997)'
_computing_structure_solution 'SHELXS-97 (Sheldrick, 1990)'
_diffrn_ambient_temperature 293(2)
_diffrn_measurement_device 'Kuma KM4 automatic diffractometer'
_diffrn_measurement_method 'profile data from omega/2theta scans'
_diffrn_radiation_monochromator graphite
_diffrn_radiation_source 'fine-focus sealed tube'
_diffrn_radiation_type MoK\\a
_diffrn_radiation_wavelength 0.71069
_diffrn_reflns_av_R_equivalents 0.0000
_diffrn_reflns_av_sigmaI/netI 0.0807
_diffrn_reflns_limit_h_max 14
_diffrn_reflns_limit_h_min -14
_diffrn_reflns_limit_k_max 16
_diffrn_reflns_limit_k_min 0
_diffrn_reflns_limit_l_max 21
_diffrn_reflns_limit_l_min 0
_diffrn_reflns_number 4391
_diffrn_reflns_theta_max 27.06
_diffrn_reflns_theta_min 2.01
_diffrn_standards_decay_% <2.5
_diffrn_standards_interval_count 100
_diffrn_standards_number 3
_exptl_absorpt_coefficient_mu 0.758
_exptl_absorpt_correction_type none
_exptl_crystal_density_diffrn 1.432
_exptl_crystal_F_000 1092
_exptl_crystal_size_max 0.40
_exptl_crystal_size_mid 0.25
_exptl_crystal_size_min 0.25
_refine_diff_density_max 0.539
_refine_diff_density_min -0.434
_refine_diff_density_rms 0.060
_refine_ls_extinction_method none
_refine_ls_goodness_of_fit_all 0.959
_refine_ls_goodness_of_fit_obs 1.103
_refine_ls_matrix_type full
_refine_ls_number_parameters 310
_refine_ls_number_reflns 4391
_refine_ls_number_restraints 0
_refine_ls_restrained_S_all 0.959
_refine_ls_restrained_S_obs 1.103
_refine_ls_R_factor_all 0.0901
_refine_ls_R_factor_obs 0.0353
_refine_ls_shift/esd_max 0.040
_refine_ls_shift/esd_mean 0.001
_refine_ls_structure_factor_coef Fsqd
_refine_ls_weighting_details 'w=1/[\\s^2^(Fo^2^)+(0.0530P)^2^+0.0000P] where P=(Fo^2^+2Fc^2^)/3'
_refine_ls_weighting_scheme calc
_refine_ls_wR_factor_all 0.0993
_refine_ls_wR_factor_obs 0.0840
_reflns_number_observed 2510
_reflns_number_total 4391
_reflns_observed_criterion >2sigma(I)
_cod_data_source_file a908718d.txt
_cod_data_source_block '[CoL3(H2O)(NO3)]NO3'
_cod_depositor_comments
;
The following automatic conversions were performed:

'_refine_ls_weighting_scheme' value 'calc
w=1/[\\s^2^(Fo^2^)+(0.0530P)^2^+0.0000P] where P=(Fo^2^+2Fc^2^)/3'
was changed to 'calc'. New tag '_refine_ls_weighting_details' was
created. The value of the new tag was set to
'w=1/[\\s^2^(Fo^2^)+(0.0530P)^2^+0.0000P] where P=(Fo^2^+2Fc^2^)/3'.

Automatic conversion script
Id: cif_fix_values 3143 2015-03-26 13:38:13Z robertas 
;
_cod_original_sg_symbol_H-M P2(1)/n
_cod_database_code 7009117

loop_
_symmetry_equiv_pos_as_xyz
'x, y, z'
'-x+1/2, y+1/2, -z+1/2'
'-x, -y, -z'
'x-1/2, -y-1/2, z-1/2'

loop_
_atom_site_aniso_label
_atom_site_aniso_U_11
_atom_site_aniso_U_22
_atom_site_aniso_U_33
_atom_site_aniso_U_23
_atom_site_aniso_U_13
_atom_site_aniso_U_12
Co 0.0365(2) 0.0323(2) 0.0436(2) -0.0019(2) 0.00417(14) 0.0006(2)
O1 0.063(2) 0.0503(13) 0.0530(12) -0.0059(10) -0.0006(10) 0.0057(12)
O2 0.0459(13) 0.0512(13) 0.096(2) -0.0035(13) 0.0004(12) 0.0013(11)
O3 0.116(2) 0.062(2) 0.109(2) -0.008(2) -0.066(2) -0.013(2)
O4 0.100(2) 0.079(2) 0.120(2) -0.027(2) 0.026(2) -0.016(2)
O5 0.112(3) 0.148(3) 0.113(3) 0.032(3) 0.048(2) -0.010(2)
O6 0.153(3) 0.073(2) 0.165(3) -0.034(2) 0.032(2) -0.045(2)
O7 0.078(2) 0.0392(11) 0.0589(13) -0.0048(10) 0.0254(11) 0.0012(11)
N1 0.064(2) 0.0344(14) 0.067(2) 0.0035(13) -0.027(2) 0.0019(14)
N2 0.090(3) 0.066(2) 0.095(3) -0.031(2) 0.051(2) -0.026(2)
N11 0.0434(13) 0.0350(12) 0.0419(13) 0.0024(10) -0.0010(10) -0.0052(10)
N12 0.0449(13) 0.0366(12) 0.0436(13) 0.0047(11) 0.0010(10) -0.0006(11)
N21 0.0441(14) 0.0408(13) 0.0528(15) 0.0025(12) 0.0015(11) 0.0024(11)
N22 0.060(2) 0.048(2) 0.064(2) 0.0104(13) -0.0061(14) -0.0070(13)
N31 0.0368(12) 0.0316(11) 0.0524(14) 0.0019(11) 0.0090(10) 0.0024(10)
N32 0.0383(14) 0.0346(13) 0.074(2) 0.0081(12) 0.0136(12) 0.0013(11)
C11 0.041(2) 0.0368(15) 0.043(2) -0.0004(12) 0.0083(13) -0.0006(12)
C12 0.055(2) 0.032(2) 0.054(2) -0.0008(13) 0.0046(14) -0.0052(13)
C13 0.051(2) 0.0387(15) 0.046(2) -0.0010(13) -0.0020(13) -0.0046(14)
C14 0.057(2) 0.046(2) 0.054(2) -0.0026(15) -0.0046(15) -0.0075(15)
C15 0.064(2) 0.051(2) 0.057(2) 0.005(2) -0.008(2) -0.001(2)
C16 0.076(2) 0.061(2) 0.068(2) 0.013(2) -0.007(2) 0.005(2)
C21 0.052(2) 0.047(2) 0.054(2) 0.003(2) -0.0016(15) -0.0047(15)
C22 0.056(2) 0.038(2) 0.092(3) -0.001(2) -0.020(2) 0.003(2)
C23 0.045(2) 0.040(2) 0.070(2) -0.010(2) -0.0027(15) -0.0010(14)
C24 0.076(3) 0.089(3) 0.062(2) 0.012(2) 0.015(2) 0.005(2)
C25 0.105(3) 0.087(3) 0.082(3) 0.034(3) -0.009(2) -0.003(3)
C26 0.145(5) 0.124(4) 0.098(3) 0.046(3) -0.007(3) 0.019(4)
C31 0.041(2) 0.0316(13) 0.052(2) 0.0029(13) 0.0087(12) 0.0036(13)
C32 0.048(2) 0.035(2) 0.086(2) -0.002(2) 0.014(2) -0.0080(14)
C33 0.049(2) 0.0296(14) 0.072(2) -0.0031(14) 0.0161(15) -0.0009(13)
C34 0.050(2) 0.048(2) 0.088(2) -0.015(2) 0.010(2) 0.006(2)
C35 0.044(2) 0.046(2) 0.141(4) 0.013(2) 0.032(2) 0.006(2)
C36 0.044(2) 0.061(3) 0.239(6) 0.007(3) 0.023(3) -0.003(2)

loop_
_atom_site_label
_atom_site_type_symbol
_atom_site_fract_x
_atom_site_fract_y
_atom_site_fract_z
_atom_site_U_iso_or_equiv
_atom_site_thermal_displace_type
_atom_site_occupancy
_atom_site_calc_flag
_atom_site_refinement_flags
_atom_site_disorder_group
Co Co 0.45989(3) 0.11096(3) 0.19753(2) 0.03743(12) Uani 1 d . .
O1 O 0.4819(2) 0.2149(2) 0.30050(12) 0.0556(5) Uani 1 d . .
O2 O 0.6333(2) 0.1837(2) 0.2363(2) 0.0646(6) Uani 1 d . .
O3 O 0.6487(3) 0.2866(2) 0.3379(2) 0.0990(10) Uani 1 d . .
O4 O 0.4780(3) -0.1844(2) 0.0918(2) 0.0989(9) Uani 1 d . .
O5 O 0.3601(3) -0.1557(3) -0.0087(2) 0.1224(13) Uani 1 d . .
O6 O 0.3677(3) -0.3070(3) 0.0469(2) 0.1294(13) Uani 1 d . .
O7 O 0.5231(2) 0.0278(2) 0.10535(12) 0.0578(6) Uani 1 d . .
N1 N 0.5904(3) 0.2295(2) 0.2931(2) 0.0565(7) Uani 1 d . .
N2 N 0.4019(3) -0.2175(3) 0.0425(2) 0.0816(11) Uani 1 d . .
N11 N 0.4230(2) 0.2441(2) 0.12367(12) 0.0403(5) Uani 1 d . .
N12 N 0.3585(2) 0.3483(2) 0.02644(13) 0.0418(5) Uani 1 d . .
N21 N 0.5111(2) -0.0193(2) 0.27335(14) 0.0460(6) Uani 1 d . .
N22 N 0.5328(2) -0.1310(2) 0.3726(2) 0.0577(7) Uani 1 d . .
N31 N 0.2834(2) 0.0652(2) 0.19478(13) 0.0400(5) Uani 1 d . .
N32 N 0.0935(2) 0.0567(2) 0.20768(15) 0.0485(6) Uani 1 d . .
C11 C 0.3596(2) 0.2475(2) 0.0566(2) 0.0402(6) Uani 1 d . .
C12 C 0.4248(3) 0.4095(2) 0.0784(2) 0.0471(7) Uani 1 d . .
H12 H 0.4399(3) 0.4815(2) 0.0737(2) 0.057 Uiso 1 calc R .
C13 C 0.4640(3) 0.3459(2) 0.1375(2) 0.0453(7) Uani 1 d . .
H13 H 0.5116(3) 0.3671(2) 0.1812(2) 0.054 Uiso 1 calc R .
C14 C 0.2946(3) 0.1587(2) 0.0161(2) 0.0530(8) Uani 1 d . .
H14A H 0.3070(15) 0.1606(10) -0.0392(3) 0.080 Uiso 1 calc R .
H14B H 0.2119(3) 0.1655(9) 0.0234(10) 0.080 Uiso 1 calc R .
H14C H 0.3229(13) 0.0926(3) 0.0378(8) 0.080 Uiso 1 calc R .
C15 C 0.3048(3) 0.3795(3) -0.0471(2) 0.0576(8) Uani 1 d . .
H15 H 0.2825(3) 0.3265(3) -0.0830(2) 0.069 Uiso 1 calc R .
C16 C 0.2843(3) 0.4763(3) -0.0680(2) 0.0686(10) Uani 1 d . .
H16A H 0.3054(3) 0.5313(3) -0.0336(2) 0.082 Uiso 1 calc R .
H16B H 0.2485(3) 0.4911(3) -0.1176(2) 0.082 Uiso 1 calc R .
C21 C 0.4713(3) -0.0466(2) 0.3406(2) 0.0514(8) Uani 1 d . .
C22 C 0.6162(3) -0.1568(3) 0.3208(2) 0.0629(9) Uani 1 d . .
H22 H 0.6713(3) -0.2112(3) 0.3266(2) 0.075 Uiso 1 calc R .
C23 C 0.6034(3) -0.0893(2) 0.2606(2) 0.0520(8) Uani 1 d . .
H23 H 0.6486(3) -0.0888(2) 0.2170(2) 0.062 Uiso 1 calc R .
C24 C 0.3733(3) 0.0038(3) 0.3782(2) 0.0754(11) Uani 1 d . .
H24A H 0.3891(12) 0.0033(20) 0.4344(2) 0.113 Uiso 1 calc R .
H24B H 0.3018(5) -0.0344(13) 0.3648(13) 0.113 Uiso 1 calc R .
H24C H 0.3649(15) 0.0756(7) 0.3602(12) 0.113 Uiso 1 calc R .
C25 C 0.5105(4) -0.1818(3) 0.4447(2) 0.0919(13) Uani 1 d . .
H25 H 0.4443(4) -0.1595(3) 0.4695(2) 0.110 Uiso 1 calc R .
C26 C 0.5712(5) -0.2539(4) 0.4784(3) 0.123(2) Uani 1 d . .
H26A H 0.6383(5) -0.2789(4) 0.4559(3) 0.148 Uiso 1 calc R .
H26B H 0.5491(5) -0.2821(4) 0.5257(3) 0.148 Uiso 1 calc R .
C31 C 0.1915(2) 0.1161(2) 0.2193(2) 0.0410(6) Uani 1 d . .
C32 C 0.1248(3) -0.0367(2) 0.1734(2) 0.0558(8) Uani 1 d . .
H32 H 0.0753(3) -0.0926(2) 0.1580(2) 0.067 Uiso 1 calc R .
C33 C 0.2412(3) -0.0307(2) 0.1669(2) 0.0497(7) Uani 1 d . .
H33 H 0.2871(3) -0.0837(2) 0.1464(2) 0.060 Uiso 1 calc R .
C34 C 0.1941(3) 0.2234(2) 0.2538(2) 0.0620(9) Uani 1 d . .
H34A H 0.1741(19) 0.2196(3) 0.3077(4) 0.093 Uiso 1 calc R .
H34B H 0.1381(14) 0.2677(5) 0.2246(8) 0.093 Uiso 1 calc R .
H34C H 0.2717(6) 0.2528(7) 0.2516(12) 0.093 Uiso 1 calc R .
C35 C -0.0220(3) 0.0862(3) 0.2274(3) 0.0756(12) Uani 1 d . .
H35 H -0.0283(3) 0.1395(3) 0.2646(3) 0.091 Uiso 1 calc R .
C36 C -0.1162(3) 0.0451(3) 0.1982(3) 0.114(2) Uani 1 d . .
H36A H -0.1132(3) -0.0085(3) 0.1609(3) 0.137 Uiso 1 calc R .
H36B H -0.1886(3) 0.0684(3) 0.2139(3) 0.137 Uiso 1 calc R .
H1 H 0.5030 -0.0383 0.0935 0.060 Uiso 1 d . .
H2 H 0.5595 0.0615 0.0641 0.060 Uiso 1 d . .

loop_
_atom_type_symbol
_atom_type_description
_atom_type_scat_dispersion_real
_atom_type_scat_dispersion_imag
_atom_type_scat_source
C C 0.0033 0.0016 'International Tables Vol C Tables 4.2.6.8 and 6.1.1.4'
H H 0.0000 0.0000 'International Tables Vol C Tables 4.2.6.8 and 6.1.1.4'
N N 0.0061 0.0033 'International Tables Vol C Tables 4.2.6.8 and 6.1.1.4'
O O 0.0106 0.0060 'International Tables Vol C Tables 4.2.6.8 and 6.1.1.4'
Co Co 0.3494 0.9721 'International Tables Vol C Tables 4.2.6.8 and 6.1.1.4'

loop_
_geom_angle_atom_site_label_1
_geom_angle_atom_site_label_2
_geom_angle_atom_site_label_3
_geom_angle
_geom_angle_site_symmetry_1
_geom_angle_site_symmetry_3
_geom_angle_publ_flag
O7 Co N31 103.03(9) . . ?
O7 Co N11 91.06(9) . . ?
N31 Co N11 93.13(9) . . ?
O7 Co N21 88.43(9) . . ?
N31 Co N21 91.30(9) . . ?
N11 Co N21 175.53(9) . . ?
O7 Co O1 152.76(9) . . ?
N31 Co O1 104.05(9) . . ?
N11 Co O1 90.34(8) . . ?
N21 Co O1 88.09(9) . . ?
O7 Co O2 95.12(10) . . ?
N31 Co O2 161.66(9) . . ?
N11 Co O2 89.09(9) . . ?
N21 Co O2 86.54(9) . . ?
O1 Co O2 57.70(9) . . ?
N1 O1 Co 93.9(2) . . ?
N1 O2 Co 92.1(2) . . ?
Co O7 H1 123.9(2) . . ?
Co O7 H2 122.1(2) . . ?
H1 O7 H2 112.1(2) . . ?
O3 N1 O2 122.3(3) . . ?
O3 N1 O1 121.4(3) . . ?
O2 N1 O1 116.2(2) . . ?
O6 N2 O4 119.4(5) . . ?
O6 N2 O5 121.8(5) . . ?
O4 N2 O5 118.8(4) . . ?
C11 N11 C13 106.1(2) . . ?
C11 N11 Co 128.0(2) . . ?
C13 N11 Co 125.8(2) . . ?
C12 N12 C11 107.0(2) . . ?
C12 N12 C15 127.2(2) . . ?
C11 N12 C15 125.6(2) . . ?
C21 N21 C23 105.9(3) . . ?
C21 N21 Co 129.4(2) . . ?
C23 N21 Co 124.5(2) . . ?
C21 N22 C22 106.5(3) . . ?
C21 N22 C25 125.4(3) . . ?
C22 N22 C25 128.1(3) . . ?
C31 N31 C33 105.9(2) . . ?
C31 N31 Co 129.7(2) . . ?
C33 N31 Co 124.4(2) . . ?
C31 N32 C32 107.8(2) . . ?
C31 N32 C35 125.8(3) . . ?
C32 N32 C35 126.4(3) . . ?
N11 C11 N12 110.2(2) . . ?
N11 C11 C14 127.4(3) . . ?
N12 C11 C14 122.3(2) . . ?
C13 C12 N12 106.8(2) . . ?
C13 C12 H12 126.6(2) . . ?
N12 C12 H12 126.61(15) . . ?
C12 C13 N11 109.8(2) . . ?
C12 C13 H13 125.1(2) . . ?
N11 C13 H13 125.10(15) . . ?
C11 C14 H14A 109.5(2) . . ?
C11 C14 H14B 109.5(2) . . ?
H14A C14 H14B 109.5 . . ?
C11 C14 H14C 109.5(2) . . ?
H14A C14 H14C 109.5 . . ?
H14B C14 H14C 109.5 . . ?
C16 C15 N12 124.6(3) . . ?
C16 C15 H15 117.7(2) . . ?
N12 C15 H15 117.7(2) . . ?
C15 C16 H16A 120.0(2) . . ?
C15 C16 H16B 120.0(2) . . ?
H16A C16 H16B 120.0 . . ?
N21 C21 N22 111.0(3) . . ?
N21 C21 C24 125.8(3) . . ?
N22 C21 C24 123.2(3) . . ?
C23 C22 N22 107.2(3) . . ?
C23 C22 H22 126.4(2) . . ?
N22 C22 H22 126.4(2) . . ?
C22 C23 N21 109.3(3) . . ?
C22 C23 H23 125.4(2) . . ?
N21 C23 H23 125.4(2) . . ?
C21 C24 H24A 109.5(2) . . ?
C21 C24 H24B 109.5(2) . . ?
H24A C24 H24B 109.5 . . ?
C21 C24 H24C 109.5(2) . . ?
H24A C24 H24C 109.5 . . ?
H24B C24 H24C 109.5 . . ?
C26 C25 N22 126.5(5) . . ?
C26 C25 H25 116.7(3) . . ?
N22 C25 H25 116.7(2) . . ?
C25 C26 H26A 120.0(3) . . ?
C25 C26 H26B 120.0(3) . . ?
H26A C26 H26B 120.0 . . ?
N31 C31 N32 110.3(2) . . ?
N31 C31 C34 125.3(3) . . ?
N32 C31 C34 124.4(3) . . ?
C33 C32 N32 105.8(3) . . ?
C33 C32 H32 127.1(2) . . ?
N32 C32 H32 127.1(2) . . ?
C32 C33 N31 110.2(3) . . ?
C32 C33 H33 124.9(2) . . ?
N31 C33 H33 124.9(2) . . ?
C31 C34 H34A 109.5(2) . . ?
C31 C34 H34B 109.5(2) . . ?
H34A C34 H34B 109.5 . . ?
C31 C34 H34C 109.5(2) . . ?
H34A C34 H34C 109.5 . . ?
H34B C34 H34C 109.5 . . ?
C36 C35 N32 124.7(4) . . ?
C36 C35 H35 117.6(3) . . ?
N32 C35 H35 117.6(2) . . ?
C35 C36 H36A 120.0(3) . . ?
C35 C36 H36B 120.0(3) . . ?
H36A C36 H36B 120.0 . . ?

loop_
_geom_bond_atom_site_label_1
_geom_bond_atom_site_label_2
_geom_bond_distance
_geom_bond_site_symmetry_2
_geom_bond_publ_flag
Co O7 2.056(2) . ?
Co N31 2.085(2) . ?
Co N11 2.125(2) . ?
Co N21 2.147(2) . ?
Co O1 2.190(2) . ?
Co O2 2.234(2) . ?
O1 N1 1.261(3) . ?
O2 N1 1.253(3) . ?
O3 N1 1.213(3) . ?
O4 N2 1.237(4) . ?
O5 N2 1.240(5) . ?
O6 N2 1.200(4) . ?
O7 H1 0.886(2) . ?
O7 H2 0.940(2) . ?
N11 C11 1.310(3) . ?
N11 C13 1.382(3) . ?
N12 C12 1.363(4) . ?
N12 C11 1.373(3) . ?
N12 C15 1.411(4) . ?
N21 C21 1.304(4) . ?
N21 C23 1.400(4) . ?
N22 C21 1.368(4) . ?
N22 C22 1.376(4) . ?
N22 C25 1.422(5) . ?
N31 C31 1.318(3) . ?
N31 C33 1.376(3) . ?
N32 C31 1.346(3) . ?
N32 C32 1.373(4) . ?
N32 C35 1.425(4) . ?
C11 C14 1.487(4) . ?
C12 C13 1.339(4) . ?
C12 H12 0.93 . ?
C13 H13 0.93 . ?
C14 H14A 0.96 . ?
C14 H14B 0.96 . ?
C14 H14C 0.96 . ?
C15 C16 1.292(4) . ?
C15 H15 0.93 . ?
C16 H16A 0.93 . ?
C16 H16B 0.93 . ?
C21 C24 1.467(5) . ?
C22 C23 1.333(4) . ?
C22 H22 0.93 . ?
C23 H23 0.93 . ?
C24 H24A 0.96 . ?
C24 H24B 0.96 . ?
C24 H24C 0.96 . ?
C25 C26 1.257(6) . ?
C25 H25 0.93 . ?
C26 H26A 0.93 . ?
C26 H26B 0.93 . ?
C31 C34 1.478(4) . ?
C32 C33 1.337(4) . ?
C32 H32 0.93 . ?
C33 H33 0.93 . ?
C34 H34A 0.96 . ?
C34 H34B 0.96 . ?
C34 H34C 0.96 . ?
C35 C36 1.262(5) . ?
C35 H35 0.93 . ?
C36 H36A 0.93 . ?
C36 H36B 0.93 . ?

loop_
_geom_torsion_atom_site_label_1
_geom_torsion_atom_site_label_2
_geom_torsion_atom_site_label_3
_geom_torsion_atom_site_label_4
_geom_torsion
_geom_torsion_site_symmetry_1
_geom_torsion_site_symmetry_2
_geom_torsion_site_symmetry_3
_geom_torsion_site_symmetry_4
_geom_torsion_publ_flag
O7 Co O1 N1 4.1(3) . . . . ?
N31 Co O1 N1 177.8(2) . . . . ?
N11 Co O1 N1 -88.9(2) . . . . ?
N21 Co O1 N1 86.9(2) . . . . ?
O2 Co O1 N1 -0.20(15) . . . . ?
O7 Co O2 N1 -177.8(2) . . . . ?
N31 Co O2 N1 -6.0(4) . . . . ?
N11 Co O2 N1 91.2(2) . . . . ?
N21 Co O2 N1 -89.7(2) . . . . ?
O1 Co O2 N1 0.20(15) . . . . ?
Co O2 N1 O3 -178.7(2) . . . . ?
Co O2 N1 O1 -0.3(2) . . . . ?
Co O1 N1 O3 178.7(2) . . . . ?
Co O1 N1 O2 0.3(2) . . . . ?
O7 Co N11 C11 54.2(2) . . . . ?
N31 Co N11 C11 -48.9(2) . . . . ?
N21 Co N11 C11 137.7(11) . . . . ?
O1 Co N11 C11 -153.0(2) . . . . ?
O2 Co N11 C11 149.3(2) . . . . ?
O7 Co N11 C13 -124.8(2) . . . . ?
N31 Co N11 C13 132.0(2) . . . . ?
N21 Co N11 C13 -41.4(12) . . . . ?
O1 Co N11 C13 28.0(2) . . . . ?
O2 Co N11 C13 -29.7(2) . . . . ?
O7 Co N21 C21 -156.8(3) . . . . ?
N31 Co N21 C21 -53.8(3) . . . . ?
N11 Co N21 C21 119.7(11) . . . . ?
O1 Co N21 C21 50.2(3) . . . . ?
O2 Co N21 C21 108.0(3) . . . . ?
O7 Co N21 C23 27.8(2) . . . . ?
N31 Co N21 C23 130.8(2) . . . . ?
N11 Co N21 C23 -55.8(12) . . . . ?
O1 Co N21 C23 -125.2(2) . . . . ?
O2 Co N21 C23 -67.5(2) . . . . ?
O7 Co N31 C31 -153.6(2) . . . . ?
N11 Co N31 C31 -61.7(2) . . . . ?
N21 Co N31 C31 117.7(2) . . . . ?
O1 Co N31 C31 29.4(2) . . . . ?
O2 Co N31 C31 34.8(4) . . . . ?
O7 Co N31 C33 28.2(2) . . . . ?
N11 Co N31 C33 120.0(2) . . . . ?
N21 Co N31 C33 -60.5(2) . . . . ?
O1 Co N31 C33 -148.9(2) . . . . ?
O2 Co N31 C33 -143.4(3) . . . . ?
C13 N11 C11 N12 0.1(3) . . . . ?
Co N11 C11 N12 -179.1(2) . . . . ?
C13 N11 C11 C14 -179.0(3) . . . . ?
Co N11 C11 C14 1.8(4) . . . . ?
C12 N12 C11 N11 -0.1(3) . . . . ?
C15 N12 C11 N11 176.1(3) . . . . ?
C12 N12 C11 C14 179.1(3) . . . . ?
C15 N12 C11 C14 -4.7(4) . . . . ?
C11 N12 C12 C13 0.1(3) . . . . ?
C15 N12 C12 C13 -176.0(3) . . . . ?
N12 C12 C13 N11 0.0(3) . . . . ?
C11 N11 C13 C12 0.0(3) . . . . ?
Co N11 C13 C12 179.2(2) . . . . ?
C12 N12 C15 C16 -18.7(5) . . . . ?
C11 N12 C15 C16 165.8(3) . . . . ?
C23 N21 C21 N22 0.0(3) . . . . ?
Co N21 C21 N22 -176.1(2) . . . . ?
C23 N21 C21 C24 -179.4(3) . . . . ?
Co N21 C21 C24 4.5(5) . . . . ?
C22 N22 C21 N21 0.0(3) . . . . ?
C25 N22 C21 N21 -178.6(3) . . . . ?
C22 N22 C21 C24 179.4(3) . . . . ?
C25 N22 C21 C24 0.8(5) . . . . ?
C21 N22 C22 C23 0.0(3) . . . . ?
C25 N22 C22 C23 178.6(3) . . . . ?
N22 C22 C23 N21 0.0(3) . . . . ?
C21 N21 C23 C22 0.0(3) . . . . ?
Co N21 C23 C22 176.4(2) . . . . ?
C21 N22 C25 C26 -174.0(4) . . . . ?
C22 N22 C25 C26 7.7(7) . . . . ?
C33 N31 C31 N32 -0.3(3) . . . . ?
Co N31 C31 N32 -178.8(2) . . . . ?
C33 N31 C31 C34 -179.6(3) . . . . ?
Co N31 C31 C34 1.9(4) . . . . ?
C32 N32 C31 N31 -0.4(3) . . . . ?
C35 N32 C31 N31 179.7(3) . . . . ?
C32 N32 C31 C34 178.9(3) . . . . ?
C35 N32 C31 C34 -1.0(5) . . . . ?
C31 N32 C32 C33 1.0(3) . . . . ?
C35 N32 C32 C33 -179.1(3) . . . . ?
N32 C32 C33 N31 -1.2(4) . . . . ?
C31 N31 C33 C32 1.0(3) . . . . ?
Co N31 C33 C32 179.6(2) . . . . ?
C31 N32 C35 C36 159.8(4) . . . . ?
C32 N32 C35 C36 -20.1(6) . . . . ?
